data_7118345
loop_
_publ_author_name
'Majhi, Paresh Kumar'
'Chow, Keith C. F.'
'Hsieh, Tom H. H.'
'Bowes, Eric G.'
'Schnakenburg, Gregor'
'Kennepohl, Pierre'
'Streubel, Rainer'
'Gates, Derek P.'

_publ_section_title
;
 Even the normal is abnormal: N-heterocyclic carbene C(2) binding to a
 phosphaalkene without breaking the P[double bond, length as m-dash]C
 \p-bond.
;
_journal_issue 5
_journal_name_full 'Chemical communications (Cambridge, England)'
_journal_page_first 998
_journal_page_last 1001
_journal_paper_doi 10.1039/c5cc08181e
_journal_volume 52
_journal_year 2016
_chemical_formula_moiety 'C29 H33 N2 P'
_chemical_formula_sum 'C29 H33 N2 P'
_chemical_formula_weight 440.54
_chemical_name_systematic PKM-VAN-1
_space_group_crystal_system monoclinic
_space_group_IT_number 14
_space_group_name_Hall '-P 2ybc'
_space_group_name_H-M_alt 'P 1 21/c 1'
_symmetry_space_group_name_Hall '-P 2ybc'
_symmetry_space_group_name_H-M 'P 1 21/c 1'
_atom_sites_solution_hydrogens geom
_atom_sites_solution_primary direct
_audit_creation_date 2015-06-16
_audit_creation_method
;
Olex2 1.2
(compiled 2015.01.26 svn.r3150 for OlexSys, GUI svn.r4998)
;
_audit_update_record
;
2015-09-28 deposited with the CCDC.
2015-11-16 downloaded from the CCDC.
;
_cell_angle_alpha 90
_cell_angle_beta 102.838(13)
_cell_angle_gamma 90
_cell_formula_units_Z 4
_cell_length_a 11.3578(19)
_cell_length_b 9.9307(13)
_cell_length_c 22.539(5)
_cell_measurement_reflns_used 2682
_cell_measurement_temperature 100
_cell_measurement_theta_max 29.31
_cell_measurement_theta_min 2.30
_cell_volume 2478.6(8)
_computing_cell_refinement 'SAINT v8.34A (Bruker, 2013)'
_computing_data_reduction 'SAINT v8.34A (Bruker, 2013)'
_computing_molecular_graphics 'Olex2 (Dolomanov et al., 2009)'
_computing_publication_material 'Olex2 (Dolomanov et al., 2009)'
_computing_structure_refinement 'ShelXL (Sheldrick, 2008)'
_computing_structure_solution 'ShelXS (Sheldrick, 2008)'
_diffrn_ambient_temperature 100
_diffrn_detector_area_resol_mean 8
_diffrn_measured_fraction_theta_full 0.997
_diffrn_measured_fraction_theta_max 0.995
_diffrn_measurement_device_type 'Bruker X8-KappaApexII'
_diffrn_measurement_method 'fine slicing \w and \f scans'
_diffrn_radiation_monochromator graphite
_diffrn_radiation_type MoK\a
_diffrn_radiation_wavelength 0.71073
_diffrn_reflns_av_R_equivalents 0.0752
_diffrn_reflns_av_unetI/netI 0.0864
_diffrn_reflns_laue_measured_fraction_full 0.997
_diffrn_reflns_laue_measured_fraction_max 0.995
_diffrn_reflns_limit_h_max 14
_diffrn_reflns_limit_h_min -15
_diffrn_reflns_limit_k_max 13
_diffrn_reflns_limit_k_min -13
_diffrn_reflns_limit_l_max 28
_diffrn_reflns_limit_l_min -29
_diffrn_reflns_number 21757
_diffrn_reflns_point_group_measured_fraction_full 0.997
_diffrn_reflns_point_group_measured_fraction_max 0.995
_diffrn_reflns_theta_full 26.000
_diffrn_reflns_theta_max 27.999
_diffrn_reflns_theta_min 2.755
_diffrn_source 'sealed tube'
_diffrn_standards_number 0
_exptl_absorpt_coefficient_mu 0.130
_exptl_absorpt_correction_T_max 0.7459
_exptl_absorpt_correction_T_min 0.5954
_exptl_absorpt_correction_type empirical
_exptl_absorpt_process_details
;
SADABS-2014/5 (Bruker,2014/5) was used for absorption correction.
wR2(int) was 0.1214 before and 0.0790 after correction.
The Ratio of minimum to maximum transmission is 0.7982.
The \l/2 correction factor is 0.00150.
;
_exptl_crystal_colour 'clear red'
_exptl_crystal_colour_lustre clear
_exptl_crystal_colour_primary red
_exptl_crystal_density_diffrn 1.181
_exptl_crystal_description block
_exptl_crystal_F_000 944
_exptl_crystal_size_max 0.1
_exptl_crystal_size_mid 0.08
_exptl_crystal_size_min 0.05
_refine_diff_density_max 0.272
_refine_diff_density_min -0.443
_refine_diff_density_rms 0.063
_refine_ls_extinction_method none
_refine_ls_goodness_of_fit_ref 1.006
_refine_ls_hydrogen_treatment constr
_refine_ls_matrix_type full
_refine_ls_number_parameters 296
_refine_ls_number_reflns 5947
_refine_ls_number_restraints 0
_refine_ls_restrained_S_all 1.006
_refine_ls_R_factor_all 0.0909
_refine_ls_R_factor_gt 0.0462
_refine_ls_shift/su_max 0.001
_refine_ls_shift/su_mean 0.000
_refine_ls_structure_factor_coef Fsqd
_refine_ls_weighting_details
;
 w=1/[\s^2^(Fo^2^)+(0.0512P)^2^]
 where P=(Fo^2^+2Fc^2^)/3
;
_refine_ls_weighting_scheme calc
_refine_ls_wR_factor_gt 0.1023
_refine_ls_wR_factor_ref 0.1218
_reflns_Friedel_coverage 0.000
_reflns_number_gt 3909
_reflns_number_total 5947
_reflns_threshold_expression 'I > 2\s(I)'
_cod_data_source_file c5cc08181e2.cif
_cod_data_source_block 4149f
_cod_database_code 7118345
_shelxl_version_number 2013-2
_shelx_space_group_comment
;
The symmetry employed for this shelxl refinement is uniquely defined
by the following loop, which should always be used as a source of
symmetry information in preference to the above space-group names.
They are only intended as comments.
;
_shelx_estimated_absorpt_t_max 0.994
_shelx_estimated_absorpt_t_min 0.987
_olex2_refinement_description
;
1. Fixed Uiso
 At 1.2 times of:
  All C(H) groups
 At 1.5 times of:
  All C(H,H,H) groups
2.a Aromatic/amide H refined with riding coordinates:
 C3(H3), C5(H5), C19(H19), C20(H20), C21(H21), C22(H22), C23(H23), C25(H25),
 C26(H26), C27(H27), C28(H28), C29(H29)
2.b Idealised Me refined as rotating group:
 C7(H7A,H7B,H7C), C8(H8A,H8B,H8C), C9(H9A,H9B,H9C), C13(H13A,H13B,H13C),
 C14(H14A,H14B,H14C), C15(H15A,H15B,H15C), C16(H16A,H16B,H16C)
;
_olex2_submission_special_instructions 'No special instructions were received'

loop_
_space_group_symop_operation_xyz
'x, y, z'
'-x, y+1/2, -z+1/2'
'-x, -y, -z'
'x, -y-1/2, z-1/2'

loop_
_atom_site_label
_atom_site_type_symbol
_atom_site_fract_x
_atom_site_fract_y
_atom_site_fract_z
_atom_site_U_iso_or_equiv
_atom_site_adp_type
_atom_site_occupancy
_atom_site_site_symmetry_order
_atom_site_calc_flag
_atom_site_refinement_flags_posn
P1 P 0.37230(4) 0.94324(4) 0.30521(2) 0.01512(13) Uani 1 1 d .
N1 N 0.31828(12) 1.21760(14) 0.28320(7) 0.0158(3) Uani 1 1 d .
N2 N 0.34419(12) 1.17420(13) 0.37901(7) 0.0139(3) Uani 1 1 d .
C1 C 0.23670(15) 0.89430(16) 0.24792(9) 0.0150(4) Uani 1 1 d .
C2 C 0.26121(15) 0.81336(16) 0.20075(9) 0.0174(4) Uani 1 1 d .
C3 C 0.16870(16) 0.77713(17) 0.15203(9) 0.0206(4) Uani 1 1 d .
H3 H 0.1866 0.7214 0.1209 0.025 Uiso 1 1 calc R
C4 C 0.05099(16) 0.82008(18) 0.14756(9) 0.0206(4) Uani 1 1 d .
C5 C 0.02701(15) 0.89814(18) 0.19410(9) 0.0205(4) Uani 1 1 d .
H5 H -0.0536 0.9271 0.1918 0.025 Uiso 1 1 calc R
C6 C 0.11647(15) 0.93628(17) 0.24449(9) 0.0182(4) Uani 1 1 d .
C7 C 0.38764(16) 0.76673(19) 0.20017(10) 0.0240(5) Uani 1 1 d .
H7A H 0.4352 0.8432 0.1910 0.036 Uiso 1 1 calc GR
H7B H 0.3840 0.6971 0.1690 0.036 Uiso 1 1 calc GR
H7C H 0.4257 0.7296 0.2401 0.036 Uiso 1 1 calc GR
C8 C -0.04683(17) 0.7826(2) 0.09287(10) 0.0308(5) Uani 1 1 d .
H8A H -0.0744 0.8637 0.0690 0.046 Uiso 1 1 calc GR
H8B H -0.1148 0.7419 0.1065 0.046 Uiso 1 1 calc GR
H8C H -0.0147 0.7180 0.0676 0.046 Uiso 1 1 calc GR
C9 C 0.07822(16) 1.01902(19) 0.29335(10) 0.0254(5) Uani 1 1 d .
H9A H 0.1264 0.9928 0.3333 0.038 Uiso 1 1 calc GR
H9B H -0.0075 1.0030 0.2920 0.038 Uiso 1 1 calc GR
H9C H 0.0910 1.1148 0.2863 0.038 Uiso 1 1 calc GR
C10 C 0.33103(14) 1.11583(17) 0.32409(9) 0.0151(4) Uani 1 1 d .
C11 C 0.32386(15) 1.34167(16) 0.31279(9) 0.0168(4) Uani 1 1 d .
C12 C 0.34087(15) 1.31462(16) 0.37296(9) 0.0158(4) Uani 1 1 d .
C13 C 0.30473(17) 1.19930(18) 0.21794(9) 0.0223(4) Uani 1 1 d .
H13A H 0.2195 1.1839 0.1989 0.033 Uiso 1 1 calc GR
H13B H 0.3526 1.1215 0.2105 0.033 Uiso 1 1 calc GR
H13C H 0.3330 1.2802 0.2005 0.033 Uiso 1 1 calc GR
C14 C 0.31610(17) 1.47141(17) 0.27936(10) 0.0236(5) Uani 1 1 d .
H14A H 0.3818 1.4767 0.2577 0.035 Uiso 1 1 calc GR
H14B H 0.3230 1.5462 0.3083 0.035 Uiso 1 1 calc GR
H14C H 0.2383 1.4769 0.2500 0.035 Uiso 1 1 calc GR
C15 C 0.35716(16) 1.40706(17) 0.42574(9) 0.0207(4) Uani 1 1 d .
H15A H 0.2984 1.3849 0.4502 0.031 Uiso 1 1 calc GR
H15B H 0.3447 1.5001 0.4112 0.031 Uiso 1 1 calc GR
H15C H 0.4391 1.3973 0.4507 0.031 Uiso 1 1 calc GR
C16 C 0.35032(16) 1.10196(17) 0.43630(9) 0.0183(4) Uani 1 1 d .
H16A H 0.2818 1.0399 0.4317 0.027 Uiso 1 1 calc GR
H16B H 0.3473 1.1667 0.4687 0.027 Uiso 1 1 calc GR
H16C H 0.4260 1.0510 0.4468 0.027 Uiso 1 1 calc GR
C17 C 0.40358(15) 0.83746(16) 0.36843(9) 0.0160(4) Uani 1 1 d .
C18 C 0.53462(15) 0.82184(16) 0.39376(9) 0.0160(4) Uani 1 1 d .
C19 C 0.61628(15) 0.92944(17) 0.39830(9) 0.0189(4) Uani 1 1 d .
H19 H 0.5858 1.0175 0.3881 0.023 Uiso 1 1 calc R
C20 C 0.74055(16) 0.91130(19) 0.41729(9) 0.0227(4) Uani 1 1 d .
H20 H 0.7931 0.9863 0.4191 0.027 Uiso 1 1 calc R
C21 C 0.78803(16) 0.78530(19) 0.43358(9) 0.0248(5) Uani 1 1 d .
H21 H 0.8728 0.7728 0.4463 0.030 Uiso 1 1 calc R
C22 C 0.70954(17) 0.67703(19) 0.43098(9) 0.0225(4) Uani 1 1 d .
H22 H 0.7409 0.5898 0.4424 0.027 Uiso 1 1 calc R
C23 C 0.58634(16) 0.69515(17) 0.41195(9) 0.0199(4) Uani 1 1 d .
H23 H 0.5346 0.6196 0.4111 0.024 Uiso 1 1 calc R
C24 C 0.31927(15) 0.77627(16) 0.40094(9) 0.0170(4) Uani 1 1 d .
C25 C 0.35158(17) 0.75683(17) 0.46434(9) 0.0196(4) Uani 1 1 d .
H25 H 0.4304 0.7823 0.4854 0.024 Uiso 1 1 calc R
C26 C 0.27404(17) 0.70228(17) 0.49749(10) 0.0248(5) Uani 1 1 d .
H26 H 0.3004 0.6906 0.5402 0.030 Uiso 1 1 calc R
C27 C 0.15750(18) 0.66458(18) 0.46818(11) 0.0274(5) Uani 1 1 d .
H27 H 0.1035 0.6272 0.4905 0.033 Uiso 1 1 calc R
C28 C 0.12203(17) 0.68272(18) 0.40592(11) 0.0268(5) Uani 1 1 d .
H28 H 0.0425 0.6581 0.3854 0.032 Uiso 1 1 calc R
C29 C 0.20035(16) 0.73616(17) 0.37279(10) 0.0212(4) Uani 1 1 d .
H29 H 0.1734 0.7461 0.3300 0.025 Uiso 1 1 calc R

loop_
_atom_site_aniso_label
_atom_site_aniso_U_11
_atom_site_aniso_U_22
_atom_site_aniso_U_33
_atom_site_aniso_U_23
_atom_site_aniso_U_13
_atom_site_aniso_U_12
P1 0.0148(2) 0.0165(2) 0.0134(3) -0.00078(19) 0.00172(17) 0.00016(18)
N1 0.0177(7) 0.0182(7) 0.0118(9) 0.0007(6) 0.0037(6) 0.0003(6)
N2 0.0160(7) 0.0139(7) 0.0121(9) 0.0006(6) 0.0040(6) -0.0001(6)
C1 0.0153(8) 0.0148(8) 0.0144(10) -0.0001(7) 0.0024(7) -0.0017(7)
C2 0.0169(9) 0.0169(8) 0.0184(11) 0.0006(8) 0.0041(8) 0.0001(7)
C3 0.0229(10) 0.0219(9) 0.0171(11) -0.0032(8) 0.0050(8) -0.0026(8)
C4 0.0209(9) 0.0233(9) 0.0162(11) 0.0013(8) 0.0010(8) -0.0052(8)
C5 0.0145(9) 0.0234(9) 0.0225(12) 0.0035(8) 0.0015(8) 0.0002(7)
C6 0.0177(9) 0.0178(8) 0.0197(11) 0.0006(8) 0.0052(7) -0.0001(7)
C7 0.0200(10) 0.0270(10) 0.0248(13) -0.0086(9) 0.0046(8) 0.0020(8)
C8 0.0218(10) 0.0444(12) 0.0230(13) -0.0023(10) -0.0018(9) -0.0071(9)
C9 0.0172(9) 0.0314(10) 0.0283(13) -0.0082(9) 0.0062(8) 0.0023(8)
C10 0.0130(8) 0.0191(8) 0.0138(10) 0.0013(7) 0.0038(7) -0.0014(7)
C11 0.0154(9) 0.0150(8) 0.0205(11) 0.0010(8) 0.0050(7) -0.0002(7)
C12 0.0153(9) 0.0134(8) 0.0188(11) -0.0003(7) 0.0043(7) -0.0003(7)
C13 0.0278(10) 0.0252(9) 0.0136(11) 0.0029(8) 0.0045(8) -0.0001(8)
C14 0.0288(10) 0.0196(9) 0.0235(12) 0.0048(8) 0.0084(9) 0.0022(8)
C15 0.0268(10) 0.0157(8) 0.0193(12) -0.0015(8) 0.0046(8) 0.0000(7)
C16 0.0253(10) 0.0174(8) 0.0120(10) 0.0009(7) 0.0041(8) 0.0009(7)
C17 0.0147(9) 0.0157(8) 0.0176(11) -0.0009(7) 0.0037(7) 0.0004(7)
C18 0.0191(9) 0.0185(8) 0.0112(10) 0.0003(7) 0.0051(7) 0.0013(7)
C19 0.0222(9) 0.0187(9) 0.0148(11) 0.0008(8) 0.0017(8) -0.0004(7)
C20 0.0188(9) 0.0295(10) 0.0201(12) -0.0004(8) 0.0049(8) -0.0054(8)
C21 0.0174(9) 0.0391(11) 0.0170(12) 0.0028(9) 0.0019(8) 0.0035(8)
C22 0.0246(10) 0.0262(10) 0.0172(11) 0.0038(8) 0.0053(8) 0.0090(8)
C23 0.0243(10) 0.0207(9) 0.0150(11) 0.0018(8) 0.0055(8) 0.0010(8)
C24 0.0201(9) 0.0110(8) 0.0214(11) -0.0006(7) 0.0075(8) 0.0021(7)
C25 0.0240(10) 0.0173(8) 0.0188(11) -0.0019(8) 0.0076(8) 0.0009(7)
C26 0.0348(11) 0.0212(9) 0.0211(12) 0.0023(8) 0.0124(9) 0.0022(8)
C27 0.0286(11) 0.0242(10) 0.0347(14) 0.0039(9) 0.0185(10) -0.0001(8)
C28 0.0212(10) 0.0244(10) 0.0359(14) 0.0016(9) 0.0090(9) -0.0015(8)
C29 0.0211(10) 0.0183(9) 0.0245(12) 0.0015(8) 0.0056(8) 0.0008(7)

loop_
_atom_type_symbol
_atom_type_description
_atom_type_scat_dispersion_real
_atom_type_scat_dispersion_imag
_atom_type_scat_source
C C 0.0033 0.0016 'International Tables Vol C Tables 4.2.6.8 and 6.1.1.4'
H H 0.0000 0.0000 'International Tables Vol C Tables 4.2.6.8 and 6.1.1.4'
N N 0.0061 0.0033 'International Tables Vol C Tables 4.2.6.8 and 6.1.1.4'
P P 0.1023 0.0942 'International Tables Vol C Tables 4.2.6.8 and 6.1.1.4'

loop_
_geom_angle_atom_site_label_1
_geom_angle_atom_site_label_2
_geom_angle_atom_site_label_3
_geom_angle
C1 P1 C10 100.98(7)
C17 P1 C1 113.65(8)
C17 P1 C10 112.73(9)
C10 N1 C11 110.31(16)
C10 N1 C13 124.47(15)
C11 N1 C13 125.19(15)
C10 N2 C12 110.15(15)
C10 N2 C16 125.03(14)
C12 N2 C16 124.62(15)
C2 C1 P1 113.89(12)
C2 C1 C6 118.52(16)
C6 C1 P1 127.43(14)
C1 C2 C7 121.91(16)
C3 C2 C1 120.20(16)
C3 C2 C7 117.86(18)
C2 C3 H3 119.1
C4 C3 C2 121.76(19)
C4 C3 H3 119.1
C3 C4 C8 120.42(19)
C5 C4 C3 117.91(17)
C5 C4 C8 121.67(17)
C4 C5 H5 118.7
C4 C5 C6 122.66(17)
C6 C5 H5 118.7
C1 C6 C9 123.41(17)
C5 C6 C1 118.93(18)
C5 C6 C9 117.66(16)
C2 C7 H7A 109.5
C2 C7 H7B 109.5
C2 C7 H7C 109.5
H7A C7 H7B 109.5
H7A C7 H7C 109.5
H7B C7 H7C 109.5
C4 C8 H8A 109.5
C4 C8 H8B 109.5
C4 C8 H8C 109.5
H8A C8 H8B 109.5
H8A C8 H8C 109.5
H8B C8 H8C 109.5
C6 C9 H9A 109.5
C6 C9 H9B 109.5
C6 C9 H9C 109.5
H9A C9 H9B 109.5
H9A C9 H9C 109.5
H9B C9 H9C 109.5
N1 C10 P1 121.94(14)
N2 C10 P1 128.95(13)
N2 C10 N1 106.14(15)
N1 C11 C14 122.15(18)
C12 C11 N1 106.55(15)
C12 C11 C14 131.26(17)
N2 C12 C15 122.88(17)
C11 C12 N2 106.84(15)
C11 C12 C15 130.26(16)
N1 C13 H13A 109.5
N1 C13 H13B 109.5
N1 C13 H13C 109.5
H13A C13 H13B 109.5
H13A C13 H13C 109.5
H13B C13 H13C 109.5
C11 C14 H14A 109.5
C11 C14 H14B 109.5
C11 C14 H14C 109.5
H14A C14 H14B 109.5
H14A C14 H14C 109.5
H14B C14 H14C 109.5
C12 C15 H15A 109.5
C12 C15 H15B 109.5
C12 C15 H15C 109.5
H15A C15 H15B 109.5
H15A C15 H15C 109.5
H15B C15 H15C 109.5
N2 C16 H16A 109.5
N2 C16 H16B 109.5
N2 C16 H16C 109.5
H16A C16 H16B 109.5
H16A C16 H16C 109.5
H16B C16 H16C 109.5
C18 C17 P1 112.57(13)
C24 C17 P1 128.58(13)
C24 C17 C18 118.57(16)
C19 C18 C17 122.70(15)
C19 C18 C23 115.60(16)
C23 C18 C17 121.61(15)
C18 C19 H19 118.9
C20 C19 C18 122.15(16)
C20 C19 H19 118.9
C19 C20 H20 119.7
C21 C20 C19 120.58(17)
C21 C20 H20 119.7
C20 C21 H21 120.6
C20 C21 C22 118.77(17)
C22 C21 H21 120.6
C21 C22 H22 119.7
C23 C22 C21 120.56(17)
C23 C22 H22 119.7
C18 C23 H23 118.9
C22 C23 C18 122.29(17)
C22 C23 H23 118.9
C25 C24 C17 120.94(16)
C25 C24 C29 115.09(17)
C29 C24 C17 123.95(18)
C24 C25 H25 118.4
C26 C25 C24 123.20(18)
C26 C25 H25 118.4
C25 C26 H26 120.0
C25 C26 C27 120.0(2)
C27 C26 H26 120.0
C26 C27 H27 120.7
C28 C27 C26 118.55(19)
C28 C27 H27 120.7
C27 C28 H28 119.4
C27 C28 C29 121.26(18)
C29 C28 H28 119.4
C24 C29 H29 119.1
C28 C29 C24 121.88(19)
C28 C29 H29 119.1

loop_
_geom_bond_atom_site_label_1
_geom_bond_atom_site_label_2
_geom_bond_distance
P1 C1 1.8416(17)
P1 C10 1.8512(18)
P1 C17 1.7420(19)
N1 C10 1.354(2)
N1 C11 1.396(2)
N1 C13 1.456(2)
N2 C10 1.345(2)
N2 C12 1.401(2)
N2 C16 1.465(2)
C1 C2 1.409(3)
C1 C6 1.413(2)
C2 C3 1.388(2)
C2 C7 1.512(2)
C3 H3 0.9500
C3 C4 1.386(2)
C4 C5 1.379(3)
C4 C8 1.511(2)
C5 H5 0.9500
C5 C6 1.397(2)
C6 C9 1.513(3)
C7 H7A 0.9800
C7 H7B 0.9800
C7 H7C 0.9800
C8 H8A 0.9800
C8 H8B 0.9800
C8 H8C 0.9800
C9 H9A 0.9800
C9 H9B 0.9800
C9 H9C 0.9800
C11 C12 1.354(3)
C11 C14 1.485(2)
C12 C15 1.481(3)
C13 H13A 0.9800
C13 H13B 0.9800
C13 H13C 0.9800
C14 H14A 0.9800
C14 H14B 0.9800
C14 H14C 0.9800
C15 H15A 0.9800
C15 H15B 0.9800
C15 H15C 0.9800
C16 H16A 0.9800
C16 H16B 0.9800
C16 H16C 0.9800
C17 C18 1.479(2)
C17 C24 1.461(3)
C18 C19 1.404(2)
C18 C23 1.410(2)
C19 H19 0.9500
C19 C20 1.393(2)
C20 H20 0.9500
C20 C21 1.380(3)
C21 H21 0.9500
C21 C22 1.390(3)
C22 H22 0.9500
C22 C23 1.381(2)
C23 H23 0.9500
C24 C25 1.407(3)
C24 C29 1.416(2)
C25 H25 0.9500
C25 C26 1.386(3)
C26 H26 0.9500
C26 C27 1.393(3)
C27 H27 0.9500
C27 C28 1.383(3)
C28 H28 0.9500
C28 C29 1.388(3)
C29 H29 0.9500

loop_
_geom_torsion_atom_site_label_1
_geom_torsion_atom_site_label_2
_geom_torsion_atom_site_label_3
_geom_torsion_atom_site_label_4
_geom_torsion
P1 C1 C2 C3 -175.25(14)
P1 C1 C2 C7 2.9(2)
P1 C1 C6 C5 173.92(14)
P1 C1 C6 C9 -7.2(3)
P1 C17 C18 C19 40.0(2)
P1 C17 C18 C23 -136.53(17)
P1 C17 C24 C25 -145.46(15)
P1 C17 C24 C29 32.6(2)
N1 C11 C12 N2 -0.57(18)
N1 C11 C12 C15 177.87(17)
C1 P1 C10 N1 -66.85(15)
C1 P1 C10 N2 135.44(16)
C1 P1 C17 C18 146.09(12)
C1 P1 C17 C24 -40.14(19)
C1 C2 C3 C4 0.9(3)
C2 C1 C6 C5 -1.1(3)
C2 C1 C6 C9 177.73(17)
C2 C3 C4 C5 -1.6(3)
C2 C3 C4 C8 177.96(18)
C3 C4 C5 C6 0.9(3)
C4 C5 C6 C1 0.5(3)
C4 C5 C6 C9 -178.44(17)
C6 C1 C2 C3 0.5(3)
C6 C1 C2 C7 178.60(16)
C7 C2 C3 C4 -177.29(17)
C8 C4 C5 C6 -178.67(18)
C10 P1 C1 C2 144.09(14)
C10 P1 C1 C6 -31.15(18)
C10 P1 C17 C18 -99.77(14)
C10 P1 C17 C24 74.00(17)
C10 N1 C11 C12 0.25(19)
C10 N1 C11 C14 178.18(16)
C10 N2 C12 C11 0.71(19)
C10 N2 C12 C15 -177.86(16)
C11 N1 C10 P1 -161.92(12)
C11 N1 C10 N2 0.19(19)
C12 N2 C10 P1 159.87(13)
C12 N2 C10 N1 -0.55(18)
C13 N1 C10 P1 16.2(2)
C13 N1 C10 N2 178.31(15)
C13 N1 C11 C12 -177.85(16)
C13 N1 C11 C14 0.1(3)
C14 C11 C12 N2 -178.24(17)
C14 C11 C12 C15 0.2(3)
C16 N2 C10 P1 -25.2(2)
C16 N2 C10 N1 174.42(14)
C16 N2 C12 C11 -174.29(15)
C16 N2 C12 C15 7.1(3)
C17 P1 C1 C2 -94.93(15)
C17 P1 C1 C6 89.83(18)
C17 P1 C10 N1 171.52(13)
C17 P1 C10 N2 13.81(19)
C17 C18 C19 C20 -174.33(19)
C17 C18 C23 C22 174.56(19)
C17 C24 C25 C26 178.42(16)
C17 C24 C29 C28 -177.71(16)
C18 C17 C24 C25 28.0(2)
C18 C17 C24 C29 -153.92(16)
C18 C19 C20 C21 -1.2(3)
C19 C18 C23 C22 -2.2(3)
C19 C20 C21 C22 -0.3(3)
C20 C21 C22 C23 0.5(3)
C21 C22 C23 C18 0.8(3)
C23 C18 C19 C20 2.4(3)
C24 C17 C18 C19 -134.46(19)
C24 C17 C18 C23 49.0(3)
C24 C25 C26 C27 -0.5(3)
C25 C24 C29 C28 0.5(2)
C25 C26 C27 C28 0.1(3)
C26 C27 C28 C29 0.5(3)
C27 C28 C29 C24 -0.8(3)
C29 C24 C25 C26 0.2(2)
